data_2212223
loop_
_publ_author_name
'Bhuiyan, M. Delower H.'
'Jensen, Paul'
'Try, Andrew C.'

_publ_section_title 2,8-Dimethyl-1,9-dinitro-6<i>H</i>,12<i>H</i>-5,11-methanodibenzo[<i>b</i>,<i>f</i>][1,5]diazocine
_journal_coeditor_code HG2169
_journal_issue 2
_journal_name_full 'Acta Crystallographica Section E'
_journal_page_first o908
_journal_page_last o909
_journal_paper_doi 10.1107/S1600536807002991
_journal_volume 63
_journal_year 2007
_chemical_formula_iupac 'C17 H16 N4 O4'
_chemical_formula_moiety 'C17 H16 N4 O4'
_chemical_formula_sum 'C17 H16 N4 O4'
_chemical_formula_weight 340.34
_chemical_melting_point .515E-305
_chemical_name_common
;
2,8-Dimethyl-1,9-dinitro Tr\"oger's base
;
_chemical_name_systematic
;
2,8-Dimethyl-1,9-dinitro-6H,12H-5,11-methanodibenzo[b,f][1,5]diazocine
;
_space_group_IT_number 2
_symmetry_cell_setting triclinic
_symmetry_space_group_name_Hall '-P 1'
_symmetry_space_group_name_H-M 'P -1'
_atom_sites_solution_hydrogens geom
_atom_sites_solution_primary direct
_atom_sites_solution_secondary difmap
_audit_creation_method SHELXL-97
_cell_angle_alpha 92.944(3)
_cell_angle_beta 92.930(3)
_cell_angle_gamma 115.649(2)
_cell_formula_units_Z 2
_cell_length_a 7.526(2)
_cell_length_b 8.057(2)
_cell_length_c 13.932(3)
_cell_measurement_reflns_used 6244
_cell_measurement_temperature 150(2)
_cell_measurement_theta_max 28.2260
_cell_measurement_theta_min 2.8140
_cell_volume 758.0(3)
_computing_cell_refinement 'SAINT (Bruker, 2003)'
_computing_data_collection 'SMART (Bruker, 1998)'
_computing_data_reduction SAINT
_computing_molecular_graphics 'SHELXTL (Bruker, 2003)'
_computing_publication_material 'ModiCIFer (Guzei, 2005)'
_computing_structure_refinement 'SHELXL97 (Sheldrick, 1997)'
_computing_structure_solution 'SHELXS97 (Sheldrick, 1997)'
_diffrn_ambient_temperature 150(2)
_diffrn_measured_fraction_theta_full 0.990
_diffrn_measured_fraction_theta_max 0.952
_diffrn_measurement_device_type 'Bruker SMART CCD-1000 area-detector'
_diffrn_measurement_method \w
_diffrn_radiation_monochromator graphite
_diffrn_radiation_source 'fine-focus sealed tube'
_diffrn_radiation_type MoK\a
_diffrn_radiation_wavelength 0.71073
_diffrn_reflns_av_R_equivalents 0.0195
_diffrn_reflns_av_sigmaI/netI 0.0184
_diffrn_reflns_limit_h_max 9
_diffrn_reflns_limit_h_min -9
_diffrn_reflns_limit_k_max 10
_diffrn_reflns_limit_k_min -10
_diffrn_reflns_limit_l_max 18
_diffrn_reflns_limit_l_min -18
_diffrn_reflns_number 10018
_diffrn_reflns_theta_full 27.50
_diffrn_reflns_theta_max 28.29
_diffrn_reflns_theta_min 1.47
_diffrn_standards_decay_% 0
_diffrn_standards_interval_count 0
_diffrn_standards_interval_time 0
_diffrn_standards_number 0
_exptl_absorpt_coefficient_mu 0.109
_exptl_absorpt_correction_T_max 0.981
_exptl_absorpt_correction_T_min 0.939
_exptl_absorpt_correction_type multi-scan
_exptl_absorpt_process_details '(SADABS; Sheldrick, 1996)'
_exptl_crystal_colour yellow
_exptl_crystal_density_diffrn 1.491
_exptl_crystal_density_method 'not measured'
_exptl_crystal_description plate
_exptl_crystal_F_000 356
_exptl_crystal_size_max 0.53
_exptl_crystal_size_mid 0.48
_exptl_crystal_size_min 0.18
_refine_diff_density_max 0.357
_refine_diff_density_min -0.214
_refine_ls_extinction_method none
_refine_ls_goodness_of_fit_ref 1.050
_refine_ls_hydrogen_treatment constr
_refine_ls_matrix_type full
_refine_ls_number_parameters 239
_refine_ls_number_reflns 3584
_refine_ls_number_restraints 2
_refine_ls_restrained_S_all 1.050
_refine_ls_R_factor_all 0.0405
_refine_ls_R_factor_gt 0.0357
_refine_ls_shift/su_max 0.000
_refine_ls_shift/su_mean 0.000
_refine_ls_structure_factor_coef Fsqd
_refine_ls_weighting_details 'calc w=1/[\s^2^(Fo^2^)+(0.0557P)^2^+0.236P] where P=(Fo^2^+2Fc^2^)/3'
_refine_ls_weighting_scheme calc
_refine_ls_wR_factor_gt 0.1005
_refine_ls_wR_factor_ref 0.1057
_reflns_number_gt 3150
_reflns_number_total 3584
_reflns_threshold_expression I>2\s(I)
_cod_data_source_file hg2169.cif
_cod_data_source_block I
_cod_database_code 2212223
_cod_database_fobs_code 2212223

loop_
_symmetry_equiv_pos_as_xyz
'x, y, z'
'-x, -y, -z'

loop_
_atom_site_type_symbol
_atom_site_label
_atom_site_fract_x
_atom_site_fract_y
_atom_site_fract_z
_atom_site_U_iso_or_equiv
_atom_site_adp_type
_atom_site_calc_flag
_atom_site_refinement_flags
_atom_site_occupancy
_atom_site_disorder_assembly
_atom_site_disorder_group
O O1 -0.01103(15) -0.1972(2) 0.02878(8) 0.0384(3) Uani d P 0.90 A 1
O O1' 0.0147(18) -0.1124(18) 0.0433(9) 0.043(3) Uiso d PD 0.10 B -2
O O2 -0.01913(15) -0.19894(18) 0.18330(9) 0.0419(3) Uani d P 0.90 A 1
O O2' -0.0038(16) -0.2738(15) 0.1587(8) 0.037(2) Uiso d PD 0.10 B -2
O O3 0.06708(13) 0.19032(13) 0.56714(7) 0.0345(2) Uani d . 1 . .
O O4 0.20369(14) 0.03922(14) 0.63945(7) 0.0380(2) Uani d . 1 . .
N N1 0.70888(13) 0.36496(13) 0.21301(7) 0.0240(2) Uani d . 1 . .
N N2 0.40949(13) 0.36717(12) 0.26833(7) 0.0224(2) Uani d . 1 . .
N N3 0.0688(2) -0.1660(6) 0.1102(3) 0.0237(3) Uani d P 0.90 A 1
N N3' 0.099(2) -0.154(6) 0.109(3) 0.0237(3) Uani d PD 0.10 B -2
N N4 0.20196(14) 0.14444(13) 0.57911(7) 0.0252(2) Uani d . 1 A .
C C1 0.59338(15) 0.17717(15) 0.17533(8) 0.0215(2) Uani d . 1 . .
C C2 0.69120(16) 0.07322(16) 0.14480(8) 0.0249(2) Uani d . 1 . .
H H2 0.8316 0.1266 0.1523 0.030 Uiso calc R 1 . .
C C3 0.58740(17) -0.10570(16) 0.10391(8) 0.0255(2) Uani d . 1 . .
H H3 0.6576 -0.1740 0.0849 0.031 Uiso calc R 1 . .
C C4 0.38173(16) -0.18797(15) 0.08993(8) 0.0230(2) Uani d . 1 A .
C C5 0.26787(18) -0.38294(16) 0.04515(9) 0.0292(3) Uani d . 1 . .
H H5A 0.1697 -0.4558 0.0884 0.044 Uiso calc R 1 . .
H H5B 0.3593 -0.4381 0.0346 0.044 Uiso calc R 1 . .
H H5C 0.2006 -0.3817 -0.0167 0.044 Uiso calc R 1 . .
C C6 0.28955(15) -0.08134(15) 0.12190(8) 0.0213(2) Uani d . 1 . .
C C7 0.38622(15) 0.09758(14) 0.16637(7) 0.0203(2) Uani d . 1 A .
C C8 0.27549(15) 0.20231(15) 0.20629(8) 0.0225(2) Uani d . 1 . .
H H8A 0.2143 0.2399 0.1522 0.027 Uiso calc R 1 A .
H H8B 0.1684 0.1202 0.2439 0.027 Uiso calc R 1 . .
C C9 0.58701(17) 0.46544(15) 0.21747(8) 0.0258(2) Uani d . 1 . .
H H9A 0.5472 0.4819 0.1512 0.031 Uiso calc R 1 A .
H H9B 0.6660 0.5895 0.2510 0.031 Uiso calc R 1 . .
C C10 0.46148(15) 0.32154(14) 0.36063(8) 0.0208(2) Uani d . 1 . .
C C11 0.31933(15) 0.26169(14) 0.42707(8) 0.0218(2) Uani d . 1 A .
H H11 0.1909 0.2525 0.4114 0.026 Uiso calc R 1 . .
C C12 0.36602(15) 0.21547(14) 0.51619(8) 0.0218(2) Uani d . 1 . .
C C13 0.55474(16) 0.23297(14) 0.54602(8) 0.0221(2) Uani d . 1 A .
C C14 0.61572(17) 0.19382(17) 0.64373(8) 0.0279(2) Uani d . 1 . .
H H14A 0.7589 0.2334 0.6496 0.042 Uiso calc R 1 A .
H H14B 0.5470 0.0610 0.6511 0.042 Uiso calc R 1 . .
H H14C 0.5809 0.2616 0.6940 0.042 Uiso calc R 1 . .
C C15 0.69320(16) 0.29458(15) 0.47751(8) 0.0229(2) Uani d . 1 . .
H H15 0.8237 0.3102 0.4945 0.028 Uiso calc R 1 A .
C C16 0.65032(15) 0.33442(14) 0.38539(8) 0.0217(2) Uani d . 1 A .
C C17 0.80153(16) 0.38085(16) 0.31091(8) 0.0252(2) Uani d . 1 . .
H H17A 0.9057 0.5084 0.3264 0.030 Uiso calc R 1 A .
H H17B 0.8649 0.2959 0.3133 0.030 Uiso calc R 1 . .

loop_
_atom_site_aniso_label
_atom_site_aniso_U_11
_atom_site_aniso_U_22
_atom_site_aniso_U_33
_atom_site_aniso_U_12
_atom_site_aniso_U_13
_atom_site_aniso_U_23
O1 0.0252(5) 0.0526(8) 0.0350(6) 0.0170(5) -0.0092(4) -0.0066(5)
O2 0.0241(5) 0.0496(7) 0.0394(6) 0.0031(5) 0.0118(4) 0.0059(5)
O3 0.0274(4) 0.0457(5) 0.0374(5) 0.0216(4) 0.0082(4) 0.0054(4)
O4 0.0343(5) 0.0493(6) 0.0346(5) 0.0196(4) 0.0105(4) 0.0190(4)
N1 0.0194(4) 0.0243(5) 0.0250(5) 0.0062(4) 0.0025(3) 0.0038(4)
N2 0.0219(4) 0.0208(4) 0.0244(5) 0.0089(4) 0.0021(3) 0.0040(3)
N3 0.0174(7) 0.0210(8) 0.0309(5) 0.0068(9) 0.0010(8) 0.0019(4)
N3' 0.0174(7) 0.0210(8) 0.0309(5) 0.0068(9) 0.0010(8) 0.0019(4)
N4 0.0226(5) 0.0289(5) 0.0239(5) 0.0111(4) 0.0031(4) 0.0003(4)
C1 0.0191(5) 0.0245(5) 0.0196(5) 0.0080(4) 0.0026(4) 0.0045(4)
C2 0.0189(5) 0.0326(6) 0.0241(5) 0.0117(4) 0.0033(4) 0.0055(4)
C3 0.0258(5) 0.0314(6) 0.0246(5) 0.0171(5) 0.0039(4) 0.0046(4)
C4 0.0256(5) 0.0246(5) 0.0205(5) 0.0121(4) 0.0022(4) 0.0048(4)
C5 0.0325(6) 0.0252(6) 0.0315(6) 0.0142(5) 0.0006(5) 0.0014(4)
C6 0.0187(5) 0.0245(5) 0.0202(5) 0.0088(4) 0.0012(4) 0.0052(4)
C7 0.0185(5) 0.0236(5) 0.0193(5) 0.0093(4) 0.0020(4) 0.0045(4)
C8 0.0185(5) 0.0246(5) 0.0250(5) 0.0102(4) 0.0002(4) 0.0022(4)
C9 0.0256(5) 0.0222(5) 0.0282(6) 0.0084(4) 0.0048(4) 0.0067(4)
C10 0.0208(5) 0.0164(4) 0.0245(5) 0.0076(4) 0.0010(4) 0.0008(4)
C11 0.0196(5) 0.0203(5) 0.0260(5) 0.0096(4) 0.0013(4) 0.0002(4)
C12 0.0205(5) 0.0199(5) 0.0241(5) 0.0081(4) 0.0037(4) 0.0001(4)
C13 0.0230(5) 0.0193(5) 0.0235(5) 0.0091(4) 0.0004(4) -0.0004(4)
C14 0.0262(5) 0.0323(6) 0.0249(6) 0.0127(5) -0.0002(4) 0.0030(4)
C15 0.0185(5) 0.0218(5) 0.0263(5) 0.0073(4) -0.0008(4) -0.0008(4)
C16 0.0187(5) 0.0188(5) 0.0251(5) 0.0061(4) 0.0020(4) -0.0003(4)
C17 0.0168(5) 0.0277(5) 0.0258(5) 0.0050(4) 0.0013(4) 0.0018(4)

loop_
_atom_type_symbol
_atom_type_description
_atom_type_scat_dispersion_real
_atom_type_scat_dispersion_imag
_atom_type_scat_source
C C 0.0033 0.0016 'International Tables Vol C Tables 4.2.6.8 and 6.1.1.4'
H H 0.0000 0.0000 'International Tables Vol C Tables 4.2.6.8 and 6.1.1.4'
N N 0.0061 0.0033 'International Tables Vol C Tables 4.2.6.8 and 6.1.1.4'
O O 0.0106 0.0060 'International Tables Vol C Tables 4.2.6.8 and 6.1.1.4'

loop_
_geom_angle_atom_site_label_1
_geom_angle_atom_site_label_2
_geom_angle_atom_site_label_3
_geom_angle
C1 N1 C9 110.99(9)
C1 N1 C17 112.92(9)
C9 N1 C17 107.26(9)
C10 N2 C9 110.57(9)
C10 N2 C8 112.21(8)
C9 N2 C8 107.91(9)
O1 N3 O2 124.47(14)
O1 N3 C6 118.0(2)
O2 N3 C6 117.6(2)
O2' N3' O1' 117.4(15)
O2' N3' C6 120.7(11)
O1' N3' C6 121.9(11)
O4 N4 O3 122.98(10)
O4 N4 C12 118.80(9)
O3 N4 C12 118.20(9)
C2 C1 C7 119.59(10)
C2 C1 N1 118.73(10)
C7 C1 N1 121.66(10)
C3 C2 C1 121.17(10)
C3 C2 H2 119.4
C1 C2 H2 119.4
C2 C3 C4 121.27(10)
C2 C3 H3 119.4
C4 C3 H3 119.4
C6 C4 C3 115.96(10)
C6 C4 C5 122.55(10)
C3 C4 C5 121.47(10)
C4 C5 H5A 109.5
C4 C5 H5B 109.5
H5A C5 H5B 109.5
C4 C5 H5C 109.5
H5A C5 H5C 109.5
H5B C5 H5C 109.5
N3' C6 C4 117(2)
N3' C6 C7 118(2)
C4 C6 C7 125.25(10)
C4 C6 N3 117.6(2)
C7 C6 N3 117.1(2)
C6 C7 C1 116.67(10)
C6 C7 C8 122.64(9)
C1 C7 C8 120.67(9)
N2 C8 C7 111.04(9)
N2 C8 H8A 109.4
C7 C8 H8A 109.4
N2 C8 H8B 109.4
C7 C8 H8B 109.4
H8A C8 H8B 108.0
N1 C9 N2 111.65(9)
N1 C9 H9A 109.3
N2 C9 H9A 109.3
N1 C9 H9B 109.3
N2 C9 H9B 109.3
H9A C9 H9B 108.0
C11 C10 C16 119.18(10)
C11 C10 N2 118.77(9)
C16 C10 N2 122.05(9)
C12 C11 C10 119.66(10)
C12 C11 H11 120.2
C10 C11 H11 120.2
C11 C12 C13 123.43(10)
C11 C12 N4 115.27(9)
C13 C12 N4 121.30(10)
C15 C13 C12 115.02(10)
C15 C13 C14 119.48(10)
C12 C13 C14 125.49(10)
C13 C14 H14A 109.5
C13 C14 H14B 109.5
H14A C14 H14B 109.5
C13 C14 H14C 109.5
H14A C14 H14C 109.5
H14B C14 H14C 109.5
C16 C15 C13 123.50(10)
C16 C15 H15 118.2
C13 C15 H15 118.2
C15 C16 C10 119.09(10)
C15 C16 C17 120.62(10)
C10 C16 C17 120.20(10)
N1 C17 C16 111.28(9)
N1 C17 H17A 109.4
C16 C17 H17A 109.4
N1 C17 H17B 109.4
C16 C17 H17B 109.4
H17A C17 H17B 108.0

loop_
_geom_bond_atom_site_label_1
_geom_bond_atom_site_label_2
_geom_bond_distance
O1 N3 1.217(3)
O1' N3' 1.224(5)
O2 N3 1.221(3)
O2' N3' 1.224(5)
O3 N4 1.2283(13)
O4 N4 1.2277(13)
N1 C1 1.4330(14)
N1 C9 1.4642(15)
N1 C17 1.4733(15)
N2 C10 1.4365(14)
N2 C9 1.4672(14)
N2 C8 1.4703(14)
N3 C6 1.4936(18)
N3' C6 1.291(16)
N4 C12 1.4734(14)
C1 C2 1.3976(15)
C1 C7 1.4014(15)
C2 C3 1.3814(17)
C2 H2 0.9500
C3 C4 1.3931(16)
C3 H3 0.9500
C4 C6 1.3878(16)
C4 C5 1.5068(16)
C5 H5A 0.9800
C5 H5B 0.9800
C5 H5C 0.9800
C6 C7 1.3948(15)
C7 C8 1.5243(15)
C8 H8A 0.9900
C8 H8B 0.9900
C9 H9A 0.9900
C9 H9B 0.9900
C10 C11 1.3908(15)
C10 C16 1.4029(15)
C11 C12 1.3856(15)
C11 H11 0.9500
C12 C13 1.4036(15)
C13 C15 1.3949(15)
C13 C14 1.5063(15)
C14 H14A 0.9800
C14 H14B 0.9800
C14 H14C 0.9800
C15 C16 1.3943(16)
C15 H15 0.9500
C16 C17 1.5179(15)
C17 H17A 0.9900
C17 H17B 0.9900

loop_
_geom_torsion_atom_site_label_1
_geom_torsion_atom_site_label_2
_geom_torsion_atom_site_label_3
_geom_torsion_atom_site_label_4
_geom_torsion
C9 N1 C1 C2 165.17(10)
C17 N1 C1 C2 -74.35(12)
C9 N1 C1 C7 -13.29(14)
C17 N1 C1 C7 107.20(11)
C7 C1 C2 C3 1.42(16)
N1 C1 C2 C3 -177.07(10)
C1 C2 C3 C4 1.21(17)
C2 C3 C4 C6 -1.73(16)
C2 C3 C4 C5 179.86(10)
O2' N3' C6 C4 75(5)
O1' N3' C6 C4 -102(5)
O2' N3' C6 C7 -106(4)
O1' N3' C6 C7 78(5)
C3 C4 C6 N3' 179.1(8)
C5 C4 C6 N3' -2.5(8)
C3 C4 C6 C7 -0.35(16)
C5 C4 C6 C7 178.05(10)
C3 C4 C6 N3 -178.68(12)
C5 C4 C6 N3 -0.29(17)
O1 N3 C6 C4 -68.0(3)
O2 N3 C6 C4 112.1(4)
O1 N3 C6 C7 113.5(4)
O2 N3 C6 C7 -66.4(3)
N3' C6 C7 C1 -176.6(9)
C4 C6 C7 C1 2.85(16)
N3 C6 C7 C1 -178.81(11)
N3' C6 C7 C8 5.0(9)
C4 C6 C7 C8 -175.53(10)
N3 C6 C7 C8 2.81(16)
C2 C1 C7 C6 -3.28(15)
N1 C1 C7 C6 175.16(9)
C2 C1 C7 C8 175.13(9)
N1 C1 C7 C8 -6.43(15)
C10 N2 C8 C7 -74.82(11)
C9 N2 C8 C7 47.23(11)
C6 C7 C8 N2 166.76(9)
C1 C7 C8 N2 -11.55(14)
C1 N1 C9 N2 52.07(12)
C17 N1 C9 N2 -71.71(11)
C10 N2 C9 N1 52.05(12)
C8 N2 C9 N1 -71.01(11)
C9 N2 C10 C11 167.29(9)
C8 N2 C10 C11 -72.18(12)
C9 N2 C10 C16 -13.11(13)
C8 N2 C10 C16 107.41(11)
C16 C10 C11 C12 -0.16(15)
N2 C10 C11 C12 179.44(9)
C10 C11 C12 C13 2.84(16)
C10 C11 C12 N4 -176.89(9)
O4 N4 C12 C11 152.85(11)
O3 N4 C12 C11 -25.54(14)
O4 N4 C12 C13 -26.89(15)
O3 N4 C12 C13 154.72(11)
C11 C12 C13 C15 -2.33(15)
N4 C12 C13 C15 177.38(9)
C11 C12 C13 C14 176.75(10)
N4 C12 C13 C14 -3.53(16)
C12 C13 C15 C16 -0.79(15)
C14 C13 C15 C16 -179.93(10)
C13 C15 C16 C10 3.32(16)
C13 C15 C16 C17 -173.33(10)
C11 C10 C16 C15 -2.76(15)
N2 C10 C16 C15 177.64(9)
C11 C10 C16 C17 173.90(9)
N2 C10 C16 C17 -5.69(15)
C1 N1 C17 C16 -73.89(11)
C9 N1 C17 C16 48.70(11)
C15 C16 C17 N1 163.52(10)
C10 C16 C17 N1 -13.10(14)
